data_7240393
loop_
_publ_author_name
'Kyoden, Yukiya'
'Ishida, Takayuki'

_publ_section_title
;
 An indication of spin-transition accompanied by an order-disorder
 structural transformation in [Ni(phpyNO)2(NCS)2] (phpyNO = tert-butyl
 5-phenyl-2-pyridyl nitroxide)
;
_journal_issue 27
_journal_name_full 'RSC Advances'
_journal_page_first 16009
_journal_page_last 16015
_journal_paper_doi 10.1039/D0RA02041A
_journal_volume 10
_journal_year 2020
_chemical_formula_moiety 'C32 H34 N6 Ni O2 S2'
_chemical_formula_sum 'C32 H34 N6 Ni O2 S2'
_chemical_formula_weight 657.48
_chemical_name_systematic '[Ni(phpyNO)2(NCS)2]'
_space_group_crystal_system orthorhombic
_space_group_IT_number 61
_space_group_name_Hall '-P 2ac 2ab'
_space_group_name_H-M_alt 'P b c a'
_atom_sites_solution_hydrogens geom
_atom_sites_solution_primary direct
_atom_sites_solution_secondary difmap
_audit_block_doi 10.5517/ccdc.csd.cc24lhpy
_audit_update_record
;
2020-02-14 deposited with the CCDC.	2020-04-06 downloaded from the CCDC.
;
_cell_angle_alpha 90.0000
_cell_angle_beta 90.0000
_cell_angle_gamma 90.0000
_cell_formula_units_Z 8
_cell_length_a 17.0732(19)
_cell_length_b 19.194(3)
_cell_length_c 20.667(3)
_cell_measurement_reflns_used 25622
_cell_measurement_temperature 400
_cell_measurement_theta_max 27.56
_cell_measurement_theta_min 3.10
_cell_volume 6772.6(16)
_computing_cell_refinement PROCESS-AUTO
_computing_data_collection PROCESS-AUTO
_computing_data_reduction PROCESS-AUTO
_computing_molecular_graphics 'CrystalStructure 4.2.1'
_computing_publication_material 'CrystalStructure 4.2.1 (Rigaku, 2016)'
_computing_structure_refinement 'SHELXL Version 2014/7 (Sheldrick, 2008)'
_computing_structure_solution 'Superflip (Palatinus, et al., 2007)'
_diffrn_ambient_temperature 400
_diffrn_detector_area_resol_mean 29.412
_diffrn_measured_fraction_theta_full 0.998
_diffrn_measured_fraction_theta_max 0.998
_diffrn_measurement_device_type 'Rigaku Saturn70'
_diffrn_measurement_method \w
_diffrn_radiation_type 'Mo K\a'
_diffrn_radiation_wavelength 0.71073
_diffrn_reflns_av_R_equivalents 0.1293
_diffrn_reflns_Laue_measured_fraction_full 0.998
_diffrn_reflns_Laue_measured_fraction_max 0.998
_diffrn_reflns_limit_h_max 21
_diffrn_reflns_limit_h_min -21
_diffrn_reflns_limit_k_max 24
_diffrn_reflns_limit_k_min -24
_diffrn_reflns_limit_l_max 26
_diffrn_reflns_limit_l_min -26
_diffrn_reflns_number 75566
_diffrn_reflns_point_group_measured_fraction_full 0.998
_diffrn_reflns_point_group_measured_fraction_max 0.998
_diffrn_reflns_theta_full 25.242
_diffrn_reflns_theta_max 26.596
_diffrn_reflns_theta_min 3.095
_diffrn_standards_number 0
_exptl_absorpt_coefficient_mu 0.733
_exptl_absorpt_correction_T_max 0.878
_exptl_absorpt_correction_T_min 0.725
_exptl_absorpt_correction_type multi-scan
_exptl_absorpt_process_details 'REQAB (Rigaku, 1998)'
_exptl_crystal_colour Blue
_exptl_crystal_density_diffrn 1.290
_exptl_crystal_density_method 'not measured'
_exptl_crystal_description Block
_exptl_crystal_F_000 2752.00
_exptl_crystal_preparation 'Magnetic properties'
_exptl_crystal_recrystallization_method 'Re-crystallisation from solvent'
_exptl_crystal_size_max 0.415
_exptl_crystal_size_mid 0.257
_exptl_crystal_size_min 0.177
_refine_diff_density_max 0.18
_refine_diff_density_min -0.27
_refine_ls_extinction_method none
_refine_ls_goodness_of_fit_ref 1.015
_refine_ls_hydrogen_treatment constr
_refine_ls_number_parameters 416
_refine_ls_number_reflns 7078
_refine_ls_number_restraints 0
_refine_ls_R_factor_all 0.1954
_refine_ls_R_factor_gt 0.0698
_refine_ls_shift/su_max 0.000
_refine_ls_structure_factor_coef Fsqd
_refine_ls_weighting_details 'w = 1/[\s^2^(Fo^2^)+(0.0514P)^2^+2.6054P] where P=(Fo^2^+2Fc^2^)/3'
_refine_ls_weighting_scheme calc
_refine_ls_wR_factor_gt 0.1227
_refine_ls_wR_factor_ref 0.1563
_reflns_Friedel_coverage 0.000
_reflns_number_gt 3016
_reflns_number_total 7078
_reflns_threshold_expression F^2^>2.0\s(F^2^)
_cod_data_source_file d0ra02041a1.cif
_cod_data_source_block phpyNO_Ni_NCS2_400K
_cod_depositor_comments 'Adding full bibliography for 7240392--7240393.cif.'
_cod_original_cell_volume 6772.7(16)
_cod_database_code 7240393

loop_
_space_group_symop_id
_space_group_symop_operation_xyz
1 +X,+Y,+Z
2 1/2+X,1/2-Y,-Z
3 -X,1/2+Y,1/2-Z
4 1/2-X,-Y,1/2+Z
5 -X,-Y,-Z
6 -1/2-X,-1/2+Y,+Z
7 +X,-1/2-Y,-1/2+Z
8 -1/2+X,+Y,-1/2-Z

loop_
_atom_site_label
_atom_site_type_symbol
_atom_site_fract_x
_atom_site_fract_y
_atom_site_fract_z
_atom_site_U_iso_or_equiv
_atom_site_adp_type
_atom_site_occupancy
_atom_site_site_symmetry_order
_atom_site_calc_flag
_atom_site_refinement_flags_posn
_atom_site_refinement_flags_adp
_atom_site_refinement_flags_occupancy
_atom_site_disorder_assembly
_atom_site_disorder_group
Ni1 Ni 0.43367(3) 0.46961(3) 0.76739(3) 0.0862(2) Uani 1 1 d . . . . .
S1 S 0.40775(13) 0.31016(9) 0.93669(9) 0.1727(8) Uani 1 1 d . . . . .
S2 S 0.32127(10) 0.27768(9) 0.66660(10) 0.1611(7) Uani 1 1 d . . . . .
O1 O 0.43302(18) 0.54378(16) 0.69652(15) 0.1056(10) Uani 1 1 d . . . . .
O2 O 0.51809(19) 0.52715(16) 0.81512(17) 0.1170(11) Uani 1 1 d . . . . .
N1 N 0.40647(19) 0.60340(19) 0.71475(16) 0.0820(9) Uani 1 1 d . . . . .
N2 N 0.35283(18) 0.54160(18) 0.79902(17) 0.0787(9) Uani 1 1 d . . . . .
N3 N 0.5850(2) 0.4959(2) 0.8188(2) 0.0920(10) Uani 1 1 d . . . . .
N4 N 0.53781(17) 0.42899(18) 0.73573(18) 0.0792(9) Uani 1 1 d . . . . .
N5 N 0.4252(2) 0.4068(2) 0.8441(2) 0.1206(15) Uani 1 1 d . . . . .
N6 N 0.3658(2) 0.4058(2) 0.7127(2) 0.1054(13) Uani 1 1 d . . . . .
C1 C 0.3526(2) 0.6021(2) 0.7667(2) 0.0757(11) Uani 1 1 d . . . . .
C2 C 0.3007(2) 0.6544(2) 0.7819(2) 0.0883(12) Uani 1 1 d . . . . .
H2 H 0.2998 0.6955 0.7581 0.106 Uiso 1 1 calc R U . . .
C3 C 0.2498(2) 0.6446(2) 0.8332(2) 0.0868(12) Uani 1 1 d . . . . .
H3 H 0.2150 0.6799 0.8443 0.104 Uiso 1 1 calc R U . . .
C4 C 0.2500(2) 0.5836(2) 0.8680(2) 0.0738(11) Uani 1 1 d . . . . .
C5 C 0.3036(2) 0.5341(2) 0.8482(2) 0.0819(12) Uani 1 1 d . . . . .
H5 H 0.3052 0.4923 0.8709 0.098 Uiso 1 1 calc R U . . .
C6 C 0.1971(2) 0.5705(2) 0.9233(2) 0.0757(11) Uani 1 1 d . . . . .
C7 C 0.1680(3) 0.6230(3) 0.9604(2) 0.1005(14) Uani 1 1 d . . . . .
H7 H 0.1808 0.6688 0.9503 0.121 Uiso 1 1 calc R U . . .
C8 C 0.1199(3) 0.6099(4) 1.0127(3) 0.1255(18) Uani 1 1 d . . . . .
H8 H 0.1011 0.6466 1.0376 0.151 Uiso 1 1 calc R U . . .
C9 C 0.1001(3) 0.5435(4) 1.0277(3) 0.130(2) Uani 1 1 d . . . . .
H9 H 0.0677 0.5345 1.0629 0.156 Uiso 1 1 calc R U . . .
C10 C 0.1275(4) 0.4907(3) 0.9914(3) 0.141(2) Uani 1 1 d . . . . .
H10 H 0.1141 0.4450 1.0014 0.169 Uiso 1 1 calc R U . . .
C11 C 0.1755(3) 0.5044(3) 0.9393(2) 0.1138(16) Uani 1 1 d . . . . .
H11 H 0.1937 0.4674 0.9144 0.137 Uiso 1 1 calc R U . . .
C12 C 0.4446(3) 0.6646(3) 0.6831(3) 0.0988(14) Uani 1 1 d . . . . .
C16 C 0.6011(2) 0.4481(2) 0.7698(2) 0.0776(11) Uani 1 1 d . . . . .
C17 C 0.6751(2) 0.4233(3) 0.7550(2) 0.0939(13) Uani 1 1 d . . . . .
H17 H 0.7185 0.4374 0.7788 0.113 Uiso 1 1 calc R U . . .
C18 C 0.6829(2) 0.3781(2) 0.7049(2) 0.0928(13) Uani 1 1 d . . . . .
H18 H 0.7323 0.3605 0.6953 0.111 Uiso 1 1 calc R U . . .
C19 C 0.6197(2) 0.3576(2) 0.6679(2) 0.0788(11) Uani 1 1 d . . . . .
C20 C 0.5480(2) 0.3857(2) 0.6864(2) 0.0824(12) Uani 1 1 d . . . . .
H20 H 0.5041 0.3733 0.6625 0.099 Uiso 1 1 calc R U . . .
C21 C 0.6262(3) 0.3104(3) 0.6130(2) 0.0962(14) Uani 1 1 d . . . . .
C22 C 0.6927(3) 0.3090(3) 0.5743(3) 0.1204(18) Uani 1 1 d . . . . .
H22 H 0.7345 0.3384 0.5836 0.144 Uiso 1 1 calc R U . . .
C23 C 0.6972(5) 0.2645(4) 0.5224(4) 0.158(3) Uani 1 1 d . . . . .
H23 H 0.7415 0.2647 0.4963 0.190 Uiso 1 1 calc R U . . .
C24 C 0.6382(8) 0.2209(5) 0.5091(5) 0.184(4) Uani 1 1 d . . . . .
H24 H 0.6421 0.1905 0.4742 0.220 Uiso 1 1 calc R U . . .
C25 C 0.5720(6) 0.2210(5) 0.5469(5) 0.179(3) Uani 1 1 d . . . . .
H25 H 0.5313 0.1904 0.5377 0.215 Uiso 1 1 calc R U . . .
C26 C 0.5659(4) 0.2664(3) 0.5984(3) 0.1289(19) Uani 1 1 d . . . . .
H26 H 0.5205 0.2670 0.6232 0.155 Uiso 1 1 calc R U . . .
C27 C 0.6340(3) 0.5126(3) 0.8770(3) 0.1108(15) Uani 1 1 d . . . . .
C28 C 0.5841(5) 0.5502(5) 0.9229(3) 0.254(5) Uani 1 1 d . . . . .
H28A H 0.6139 0.5616 0.9608 0.305 Uiso 1 1 calc R U . . .
H28B H 0.5653 0.5922 0.9031 0.305 Uiso 1 1 calc R U . . .
H28C H 0.5405 0.5214 0.9348 0.305 Uiso 1 1 calc R U . . .
C29 C 0.6611(4) 0.4449(3) 0.9071(3) 0.176(3) Uani 1 1 d . . . . .
H29A H 0.6938 0.4203 0.8770 0.211 Uiso 1 1 calc R U . . .
H29B H 0.6903 0.4547 0.9458 0.211 Uiso 1 1 calc R U . . .
H29C H 0.6163 0.4168 0.9177 0.211 Uiso 1 1 calc R U . . .
C30 C 0.7040(4) 0.5554(4) 0.8563(4) 0.199(3) Uani 1 1 d . . . . .
H30A H 0.7351 0.5290 0.8263 0.239 Uiso 1 1 calc R U . . .
H30B H 0.6863 0.5974 0.8358 0.239 Uiso 1 1 calc R U . . .
H30C H 0.7350 0.5669 0.8935 0.239 Uiso 1 1 calc R U . . .
C31 C 0.4185(2) 0.3678(2) 0.8817(2) 0.0855(13) Uani 1 1 d . . . . .
C32 C 0.3473(2) 0.3525(3) 0.6939(3) 0.0981(15) Uani 1 1 d . . . . .
C13A C 0.4668(11) 0.7164(8) 0.7342(7) 0.174(9) Uani 0.61(2) 1 d . . P A 1
H13A H 0.4206 0.7316 0.7566 0.209 Uiso 0.61(2) 1 calc R U P A 1
H13B H 0.5021 0.6950 0.7644 0.209 Uiso 0.61(2) 1 calc R U P A 1
H13C H 0.4918 0.7558 0.7144 0.209 Uiso 0.61(2) 1 calc R U P A 1
C14A C 0.5133(9) 0.6389(6) 0.6465(9) 0.172(10) Uani 0.61(2) 1 d . . P A 1
H14A H 0.5389 0.6774 0.6256 0.206 Uiso 0.61(2) 1 calc R U P A 1
H14B H 0.5493 0.6167 0.6756 0.206 Uiso 0.61(2) 1 calc R U P A 1
H14C H 0.4964 0.6060 0.6144 0.206 Uiso 0.61(2) 1 calc R U P A 1
C15A C 0.3845(9) 0.6954(10) 0.6375(8) 0.189(9) Uani 0.61(2) 1 d . . P A 1
H15A H 0.3403 0.7118 0.6619 0.227 Uiso 0.61(2) 1 calc R U P A 1
H15B H 0.4074 0.7335 0.6142 0.227 Uiso 0.61(2) 1 calc R U P A 1
H15C H 0.3676 0.6603 0.6074 0.227 Uiso 0.61(2) 1 calc R U P A 1
C13B C 0.5323(10) 0.6649(11) 0.7081(13) 0.154(12) Uani 0.39(2) 1 d . . P A 2
H13D H 0.5554 0.6200 0.7007 0.185 Uiso 0.39(2) 1 calc R U P A 2
H13E H 0.5616 0.6998 0.6852 0.185 Uiso 0.39(2) 1 calc R U P A 2
H13F H 0.5331 0.6752 0.7536 0.185 Uiso 0.39(2) 1 calc R U P A 2
C14B C 0.4483(17) 0.6509(9) 0.6110(7) 0.133(9) Uani 0.39(2) 1 d . . P A 2
H14D H 0.4707 0.6057 0.6035 0.159 Uiso 0.39(2) 1 calc R U P A 2
H14E H 0.3964 0.6523 0.5932 0.159 Uiso 0.39(2) 1 calc R U P A 2
H14F H 0.4801 0.6858 0.5907 0.159 Uiso 0.39(2) 1 calc R U P A 2
C15B C 0.4098(12) 0.7345(8) 0.6949(12) 0.124(9) Uani 0.39(2) 1 d . . P A 2
H15D H 0.4394 0.7691 0.6720 0.148 Uiso 0.39(2) 1 calc R U P A 2
H15E H 0.3566 0.7350 0.6799 0.148 Uiso 0.39(2) 1 calc R U P A 2
H15F H 0.4109 0.7445 0.7404 0.148 Uiso 0.39(2) 1 calc R U P A 2

loop_
_atom_site_aniso_label
_atom_site_aniso_U_11
_atom_site_aniso_U_22
_atom_site_aniso_U_33
_atom_site_aniso_U_23
_atom_site_aniso_U_13
_atom_site_aniso_U_12
Ni1 0.0676(3) 0.0857(4) 0.1052(5) 0.0071(3) 0.0121(3) 0.0131(3)
S1 0.2167(19) 0.1448(15) 0.1565(16) 0.0532(13) -0.0077(14) -0.0016(13)
S2 0.1606(14) 0.1205(13) 0.2021(18) -0.0157(12) 0.0155(13) -0.0355(11)
O1 0.124(2) 0.089(2) 0.104(2) 0.0118(18) 0.0368(19) 0.0224(19)
O2 0.094(2) 0.106(2) 0.151(3) -0.030(2) -0.006(2) 0.0206(19)
N1 0.080(2) 0.078(3) 0.088(3) 0.006(2) 0.0103(19) 0.008(2)
N2 0.069(2) 0.080(3) 0.086(2) 0.007(2) 0.0112(19) 0.0108(17)
N3 0.076(2) 0.089(3) 0.111(3) -0.003(2) -0.002(2) 0.003(2)
N4 0.0583(19) 0.083(2) 0.097(3) 0.001(2) 0.0024(19) 0.0070(17)
N5 0.131(3) 0.105(3) 0.125(4) 0.030(3) 0.021(3) 0.031(3)
N6 0.064(2) 0.110(3) 0.143(4) -0.007(3) 0.006(2) -0.003(2)
C1 0.064(2) 0.082(3) 0.081(3) 0.002(3) 0.007(2) 0.006(2)
C2 0.090(3) 0.075(3) 0.101(3) 0.009(3) 0.016(3) 0.008(2)
C3 0.082(3) 0.073(3) 0.105(3) -0.001(3) 0.012(3) 0.015(2)
C4 0.066(2) 0.074(3) 0.082(3) -0.013(3) 0.002(2) 0.004(2)
C5 0.079(3) 0.081(3) 0.086(3) 0.009(2) 0.010(2) 0.009(2)
C6 0.069(2) 0.078(3) 0.080(3) -0.008(3) 0.004(2) -0.002(2)
C7 0.098(3) 0.097(4) 0.106(4) -0.020(3) 0.019(3) 0.002(3)
C8 0.122(4) 0.143(6) 0.112(5) -0.029(4) 0.035(4) 0.013(4)
C9 0.130(4) 0.165(6) 0.096(4) 0.000(5) 0.037(3) -0.004(5)
C10 0.180(6) 0.109(5) 0.135(5) 0.000(4) 0.065(5) -0.016(4)
C11 0.134(4) 0.098(4) 0.108(4) -0.008(3) 0.052(3) 0.001(3)
C12 0.110(4) 0.086(4) 0.101(4) 0.003(3) 0.028(3) -0.013(3)
C16 0.068(3) 0.073(3) 0.092(3) 0.005(3) 0.001(2) 0.003(2)
C17 0.059(3) 0.107(4) 0.116(4) -0.008(3) -0.007(2) 0.004(2)
C18 0.062(3) 0.098(4) 0.118(4) 0.001(3) 0.004(3) 0.015(2)
C19 0.066(3) 0.072(3) 0.098(3) 0.011(3) 0.002(2) 0.011(2)
C20 0.069(3) 0.083(3) 0.095(3) 0.007(3) -0.004(2) 0.006(2)
C21 0.109(4) 0.079(3) 0.101(4) -0.002(3) -0.014(3) 0.019(3)
C22 0.126(4) 0.115(4) 0.120(5) 0.000(4) 0.015(4) 0.049(3)
C23 0.213(8) 0.142(7) 0.119(6) -0.021(5) 0.008(5) 0.093(6)
C24 0.271(13) 0.132(7) 0.148(8) -0.045(6) -0.074(8) 0.060(8)
C25 0.193(9) 0.168(7) 0.177(9) -0.031(7) -0.061(7) 0.003(6)
C26 0.140(5) 0.122(5) 0.124(5) -0.030(4) -0.030(4) 0.015(4)
C27 0.116(4) 0.115(4) 0.102(4) -0.012(3) -0.012(3) -0.001(3)
C28 0.223(8) 0.376(12) 0.162(7) -0.145(8) -0.048(6) 0.102(8)
C29 0.217(7) 0.179(6) 0.131(5) 0.033(5) -0.043(5) 0.017(5)
C30 0.189(7) 0.186(7) 0.222(8) 0.001(6) -0.045(6) -0.091(6)
C31 0.088(3) 0.080(3) 0.089(3) 0.012(3) -0.001(3) 0.026(2)
C32 0.062(3) 0.109(4) 0.124(4) 0.011(4) 0.011(3) 0.003(3)
C13A 0.178(18) 0.145(14) 0.199(14) -0.049(11) 0.041(11) -0.078(15)
C14A 0.144(14) 0.148(10) 0.22(2) -0.021(11) 0.110(17) -0.033(10)
C15A 0.211(14) 0.224(19) 0.133(14) 0.105(15) 0.007(11) 0.028(13)
C13B 0.101(12) 0.139(18) 0.22(3) 0.020(19) -0.044(15) -0.044(12)
C14B 0.18(3) 0.122(13) 0.094(13) 0.019(10) 0.022(12) -0.040(16)
C15B 0.126(14) 0.086(11) 0.16(2) 0.019(12) 0.043(15) -0.014(10)

loop_
_atom_type_symbol
_atom_type_description
_atom_type_scat_dispersion_real
_atom_type_scat_dispersion_imag
_atom_type_scat_source
C C 0.0033 0.0016
;
International Tables for Crystallography
(Vol. C, Tables 4.2.6.8 and 6.1.1.4)
;
H H 0.0000 0.0000
;
International Tables for Crystallography
(Vol. C, Table 6.1.1.4)
;
N N 0.0061 0.0033
;
International Tables for Crystallography
(Vol. C, Tables 4.2.6.8 and 6.1.1.4)
;
Ni Ni 0.3393 1.1124
;
International Tables for Crystallography
(Vol. C, Tables 4.2.6.8 and 6.1.1.4)
;
O O 0.0106 0.0060
;
International Tables for Crystallography
(Vol. C, Tables 4.2.6.8 and 6.1.1.4)
;
S S 0.1246 0.1234
;
International Tables for Crystallography
(Vol. C, Tables 4.2.6.8 and 6.1.1.4)
;

loop_
_geom_angle_atom_site_label_1
_geom_angle_atom_site_label_2
_geom_angle_atom_site_label_3
_geom_angle
_geom_angle_site_symmetry_1
_geom_angle_site_symmetry_3
_geom_angle_publ_flag
N5 Ni1 N6 92.04(19) . . ?
N5 Ni1 O1 171.77(15) . . ?
N6 Ni1 O1 91.05(16) . . ?
N5 Ni1 N4 94.98(15) . . ?
N6 Ni1 N4 95.04(15) . . ?
O1 Ni1 N4 92.34(13) . . ?
N5 Ni1 N2 96.00(16) . . ?
N6 Ni1 N2 101.48(14) . . ?
O1 Ni1 N2 75.90(13) . . ?
N4 Ni1 N2 159.77(14) . . ?
N5 Ni1 O2 89.70(18) . . ?
N6 Ni1 O2 170.56(14) . . ?
O1 Ni1 O2 88.49(14) . . ?
N4 Ni1 O2 75.56(14) . . ?
N2 Ni1 O2 87.55(13) . . ?
N1 O1 Ni1 114.3(2) . . ?
N3 O2 Ni1 113.3(3) . . ?
O1 N1 C1 115.8(3) . . ?
O1 N1 C12 114.7(3) . . ?
C1 N1 C12 129.1(4) . . ?
C5 N2 C1 118.3(3) . . ?
C5 N2 Ni1 126.5(3) . . ?
C1 N2 Ni1 115.1(3) . . ?
O2 N3 C16 116.0(4) . . ?
O2 N3 C27 116.2(4) . . ?
C16 N3 C27 127.8(4) . . ?
C20 N4 C16 117.9(3) . . ?
C20 N4 Ni1 126.7(3) . . ?
C16 N4 Ni1 115.3(3) . . ?
C31 N5 Ni1 173.1(5) . . ?
C32 N6 Ni1 152.9(4) . . ?
N2 C1 C2 121.3(4) . . ?
N2 C1 N1 113.1(4) . . ?
C2 C1 N1 125.4(4) . . ?
C1 C2 C3 118.7(4) . . ?
C1 C2 H2 120.6 . . ?
C3 C2 H2 120.6 . . ?
C4 C3 C2 121.0(4) . . ?
C4 C3 H3 119.5 . . ?
C2 C3 H3 119.5 . . ?
C3 C4 C5 115.6(4) . . ?
C3 C4 C6 123.3(4) . . ?
C5 C4 C6 121.1(4) . . ?
N2 C5 C4 124.9(4) . . ?
N2 C5 H5 117.6 . . ?
C4 C5 H5 117.6 . . ?
C7 C6 C11 117.0(4) . . ?
C7 C6 C4 122.2(4) . . ?
C11 C6 C4 120.8(4) . . ?
C6 C7 C8 121.6(5) . . ?
C6 C7 H7 119.2 . . ?
C8 C7 H7 119.2 . . ?
C9 C8 C7 119.9(5) . . ?
C9 C8 H8 120.0 . . ?
C7 C8 H8 120.0 . . ?
C10 C9 C8 119.6(5) . . ?
C10 C9 H9 120.2 . . ?
C8 C9 H9 120.2 . . ?
C9 C10 C11 120.0(5) . . ?
C9 C10 H10 120.0 . . ?
C11 C10 H10 120.0 . . ?
C6 C11 C10 121.9(5) . . ?
C6 C11 H11 119.1 . . ?
C10 C11 H11 119.1 . . ?
C14A C12 N1 107.9(6) . . ?
C15B C12 N1 117.6(7) . . ?
C14A C12 C13A 112.4(9) . . ?
N1 C12 C13A 108.8(6) . . ?
C14A C12 C15A 110.4(9) . . ?
N1 C12 C15A 106.5(6) . . ?
C13A C12 C15A 110.6(10) . . ?
C15B C12 C14B 109.6(12) . . ?
N1 C12 C14B 108.2(7) . . ?
C15B C12 C13B 108.7(12) . . ?
N1 C12 C13B 105.7(7) . . ?
C14B C12 C13B 106.4(13) . . ?
N4 C16 C17 121.7(4) . . ?
N4 C16 N3 113.7(4) . . ?
C17 C16 N3 124.6(4) . . ?
C18 C17 C16 118.5(4) . . ?
C18 C17 H17 120.7 . . ?
C16 C17 H17 120.7 . . ?
C17 C18 C19 122.0(4) . . ?
C17 C18 H18 119.0 . . ?
C19 C18 H18 119.0 . . ?
C18 C19 C20 115.0(4) . . ?
C18 C19 C21 123.4(4) . . ?
C20 C19 C21 121.5(4) . . ?
N4 C20 C19 124.8(4) . . ?
N4 C20 H20 117.6 . . ?
C19 C20 H20 117.6 . . ?
C26 C21 C22 118.5(5) . . ?
C26 C21 C19 120.0(5) . . ?
C22 C21 C19 121.4(5) . . ?
C23 C22 C21 120.4(6) . . ?
C23 C22 H22 119.8 . . ?
C21 C22 H22 119.8 . . ?
C24 C23 C22 120.6(9) . . ?
C24 C23 H23 119.7 . . ?
C22 C23 H23 119.7 . . ?
C23 C24 C25 120.1(10) . . ?
C23 C24 H24 119.9 . . ?
C25 C24 H24 119.9 . . ?
C24 C25 C26 120.1(9) . . ?
C24 C25 H25 120.0 . . ?
C26 C25 H25 120.0 . . ?
C21 C26 C25 120.3(7) . . ?
C21 C26 H26 119.9 . . ?
C25 C26 H26 119.9 . . ?
C28 C27 N3 107.4(5) . . ?
C28 C27 C30 112.0(6) . . ?
N3 C27 C30 109.3(5) . . ?
C28 C27 C29 109.5(6) . . ?
N3 C27 C29 108.5(5) . . ?
C30 C27 C29 110.0(5) . . ?
C27 C28 H28A 109.5 . . ?
C27 C28 H28B 109.5 . . ?
H28A C28 H28B 109.5 . . ?
C27 C28 H28C 109.5 . . ?
H28A C28 H28C 109.5 . . ?
H28B C28 H28C 109.5 . . ?
C27 C29 H29A 109.5 . . ?
C27 C29 H29B 109.5 . . ?
H29A C29 H29B 109.5 . . ?
C27 C29 H29C 109.5 . . ?
H29A C29 H29C 109.5 . . ?
H29B C29 H29C 109.5 . . ?
C27 C30 H30A 109.5 . . ?
C27 C30 H30B 109.5 . . ?
H30A C30 H30B 109.5 . . ?
C27 C30 H30C 109.5 . . ?
H30A C30 H30C 109.5 . . ?
H30B C30 H30C 109.5 . . ?
N5 C31 S1 179.4(6) . . ?
N6 C32 S2 179.3(6) . . ?
C12 C13A H13A 109.5 . . ?
C12 C13A H13B 109.5 . . ?
H13A C13A H13B 109.5 . . ?
C12 C13A H13C 109.5 . . ?
H13A C13A H13C 109.5 . . ?
H13B C13A H13C 109.5 . . ?
C12 C14A H14A 109.5 . . ?
C12 C14A H14B 109.5 . . ?
H14A C14A H14B 109.5 . . ?
C12 C14A H14C 109.5 . . ?
H14A C14A H14C 109.5 . . ?
H14B C14A H14C 109.5 . . ?
C12 C15A H15A 109.5 . . ?
C12 C15A H15B 109.5 . . ?
H15A C15A H15B 109.5 . . ?
C12 C15A H15C 109.5 . . ?
H15A C15A H15C 109.5 . . ?
H15B C15A H15C 109.5 . . ?
C12 C13B H13D 109.5 . . ?
C12 C13B H13E 109.5 . . ?
H13D C13B H13E 109.5 . . ?
C12 C13B H13F 109.5 . . ?
H13D C13B H13F 109.5 . . ?
H13E C13B H13F 109.5 . . ?
C12 C14B H14D 109.5 . . ?
C12 C14B H14E 109.5 . . ?
H14D C14B H14E 109.5 . . ?
C12 C14B H14F 109.5 . . ?
H14D C14B H14F 109.5 . . ?
H14E C14B H14F 109.5 . . ?
C12 C15B H15D 109.5 . . ?
C12 C15B H15E 109.5 . . ?
H15D C15B H15E 109.5 . . ?
C12 C15B H15F 109.5 . . ?
H15D C15B H15F 109.5 . . ?
H15E C15B H15F 109.5 . . ?

loop_
_geom_bond_atom_site_label_1
_geom_bond_atom_site_label_2
_geom_bond_distance
_geom_bond_site_symmetry_2
_geom_bond_publ_flag
Ni1 N5 1.997(4) . ?
Ni1 N6 2.030(4) . ?
Ni1 O1 2.043(3) . ?
Ni1 N4 2.049(3) . ?
Ni1 N2 2.059(3) . ?
Ni1 O2 2.066(3) . ?
S1 C31 1.597(5) . ?
S2 C32 1.606(6) . ?
O1 N1 1.287(4) . ?
O2 N3 1.292(4) . ?
N1 C1 1.413(5) . ?
N1 C12 1.494(5) . ?
N2 C5 1.327(5) . ?
N2 C1 1.339(5) . ?
N3 C16 1.394(5) . ?
N3 C27 1.501(6) . ?
N4 C20 1.326(5) . ?
N4 C16 1.341(5) . ?
N5 C31 1.085(5) . ?
N6 C32 1.139(5) . ?
C1 C2 1.376(5) . ?
C2 C3 1.384(5) . ?
C2 H2 0.9300 . ?
C3 C4 1.374(5) . ?
C3 H3 0.9300 . ?
C4 C5 1.382(5) . ?
C4 C6 1.478(5) . ?
C5 H5 0.9300 . ?
C6 C7 1.359(5) . ?
C6 C11 1.363(6) . ?
C7 C8 1.381(6) . ?
C7 H7 0.9300 . ?
C8 C9 1.354(7) . ?
C8 H8 0.9300 . ?
C9 C10 1.345(7) . ?
C9 H9 0.9300 . ?
C10 C11 1.378(6) . ?
C10 H10 0.9300 . ?
C11 H11 0.9300 . ?
C12 C14A 1.481(10) . ?
C12 C15B 1.487(16) . ?
C12 C13A 1.500(12) . ?
C12 C15A 1.513(13) . ?
C12 C14B 1.513(15) . ?
C12 C13B 1.585(15) . ?
C16 C17 1.384(5) . ?
C17 C18 1.356(5) . ?
C17 H17 0.9300 . ?
C18 C19 1.381(5) . ?
C18 H18 0.9300 . ?
C19 C20 1.392(5) . ?
C19 C21 1.456(6) . ?
C20 H20 0.9300 . ?
C21 C26 1.365(6) . ?
C21 C22 1.390(6) . ?
C22 C23 1.373(8) . ?
C22 H22 0.9300 . ?
C23 C24 1.337(10) . ?
C23 H23 0.9300 . ?
C24 C25 1.374(11) . ?
C24 H24 0.9300 . ?
C25 C26 1.380(9) . ?
C25 H25 0.9300 . ?
C26 H26 0.9300 . ?
C27 C28 1.465(7) . ?
C27 C30 1.512(7) . ?
C27 C29 1.513(7) . ?
C28 H28A 0.9600 . ?
C28 H28B 0.9600 . ?
C28 H28C 0.9600 . ?
C29 H29A 0.9600 . ?
C29 H29B 0.9600 . ?
C29 H29C 0.9600 . ?
C30 H30A 0.9600 . ?
C30 H30B 0.9600 . ?
C30 H30C 0.9600 . ?
C13A H13A 0.9600 . ?
C13A H13B 0.9600 . ?
C13A H13C 0.9600 . ?
C14A H14A 0.9600 . ?
C14A H14B 0.9600 . ?
C14A H14C 0.9600 . ?
C15A H15A 0.9600 . ?
C15A H15B 0.9600 . ?
C15A H15C 0.9600 . ?
C13B H13D 0.9600 . ?
C13B H13E 0.9600 . ?
C13B H13F 0.9600 . ?
C14B H14D 0.9600 . ?
C14B H14E 0.9600 . ?
C14B H14F 0.9600 . ?
C15B H15D 0.9600 . ?
C15B H15E 0.9600 . ?
C15B H15F 0.9600 . ?

loop_
_geom_torsion_atom_site_label_1
_geom_torsion_atom_site_label_2
_geom_torsion_atom_site_label_3
_geom_torsion_atom_site_label_4
_geom_torsion
_geom_torsion_site_symmetry_1
_geom_torsion_site_symmetry_2
_geom_torsion_site_symmetry_3
_geom_torsion_site_symmetry_4
_geom_torsion_publ_flag
Ni1 O1 N1 C1 -26.8(4) . . . . ?
Ni1 O1 N1 C12 146.2(3) . . . . ?
Ni1 O2 N3 C16 27.3(4) . . . . ?
Ni1 O2 N3 C27 -149.7(3) . . . . ?
C5 N2 C1 C2 -2.6(6) . . . . ?
Ni1 N2 C1 C2 178.8(3) . . . . ?
C5 N2 C1 N1 -178.9(3) . . . . ?
Ni1 N2 C1 N1 2.5(4) . . . . ?
O1 N1 C1 N2 16.0(5) . . . . ?
C12 N1 C1 N2 -155.8(4) . . . . ?
O1 N1 C1 C2 -160.2(4) . . . . ?
C12 N1 C1 C2 28.0(7) . . . . ?
N2 C1 C2 C3 2.3(6) . . . . ?
N1 C1 C2 C3 178.1(4) . . . . ?
C1 C2 C3 C4 -0.9(6) . . . . ?
C2 C3 C4 C5 0.0(6) . . . . ?
C2 C3 C4 C6 179.9(4) . . . . ?
C1 N2 C5 C4 1.6(6) . . . . ?
Ni1 N2 C5 C4 -180.0(3) . . . . ?
C3 C4 C5 N2 -0.3(6) . . . . ?
C6 C4 C5 N2 179.8(4) . . . . ?
C3 C4 C6 C7 -27.2(6) . . . . ?
C5 C4 C6 C7 152.7(4) . . . . ?
C3 C4 C6 C11 153.0(4) . . . . ?
C5 C4 C6 C11 -27.2(6) . . . . ?
C11 C6 C7 C8 1.2(7) . . . . ?
C4 C6 C7 C8 -178.7(4) . . . . ?
C6 C7 C8 C9 -0.6(8) . . . . ?
C7 C8 C9 C10 -0.1(9) . . . . ?
C8 C9 C10 C11 0.1(10) . . . . ?
C7 C6 C11 C10 -1.1(7) . . . . ?
C4 C6 C11 C10 178.7(5) . . . . ?
C9 C10 C11 C6 0.5(9) . . . . ?
O1 N1 C12 C14A -9.5(11) . . . . ?
C1 N1 C12 C14A 162.3(10) . . . . ?
O1 N1 C12 C15B 171.9(14) . . . . ?
C1 N1 C12 C15B -16.3(15) . . . . ?
O1 N1 C12 C13A -131.7(10) . . . . ?
C1 N1 C12 C13A 40.2(11) . . . . ?
O1 N1 C12 C15A 109.1(10) . . . . ?
C1 N1 C12 C15A -79.1(10) . . . . ?
O1 N1 C12 C14B 47.1(13) . . . . ?
C1 N1 C12 C14B -141.1(13) . . . . ?
O1 N1 C12 C13B -66.6(13) . . . . ?
C1 N1 C12 C13B 105.2(13) . . . . ?
C20 N4 C16 C17 -0.7(6) . . . . ?
Ni1 N4 C16 C17 178.3(3) . . . . ?
C20 N4 C16 N3 177.4(3) . . . . ?
Ni1 N4 C16 N3 -3.5(4) . . . . ?
O2 N3 C16 N4 -15.9(5) . . . . ?
C27 N3 C16 N4 160.6(4) . . . . ?
O2 N3 C16 C17 162.2(4) . . . . ?
C27 N3 C16 C17 -21.3(7) . . . . ?
N4 C16 C17 C18 -0.5(7) . . . . ?
N3 C16 C17 C18 -178.5(4) . . . . ?
C16 C17 C18 C19 1.4(7) . . . . ?
C17 C18 C19 C20 -1.0(6) . . . . ?
C17 C18 C19 C21 178.6(4) . . . . ?
C16 N4 C20 C19 1.2(6) . . . . ?
Ni1 N4 C20 C19 -177.8(3) . . . . ?
C18 C19 C20 N4 -0.3(6) . . . . ?
C21 C19 C20 N4 -180.0(4) . . . . ?
C18 C19 C21 C26 148.1(5) . . . . ?
C20 C19 C21 C26 -32.3(6) . . . . ?
C18 C19 C21 C22 -32.3(7) . . . . ?
C20 C19 C21 C22 147.3(4) . . . . ?
C26 C21 C22 C23 0.3(7) . . . . ?
C19 C21 C22 C23 -179.4(4) . . . . ?
C21 C22 C23 C24 -1.3(10) . . . . ?
C22 C23 C24 C25 0.9(13) . . . . ?
C23 C24 C25 C26 0.4(14) . . . . ?
C22 C21 C26 C25 1.1(8) . . . . ?
C19 C21 C26 C25 -179.3(5) . . . . ?
C24 C25 C26 C21 -1.5(12) . . . . ?
O2 N3 C27 C28 12.2(7) . . . . ?
C16 N3 C27 C28 -164.4(5) . . . . ?
O2 N3 C27 C30 -109.6(5) . . . . ?
C16 N3 C27 C30 73.9(6) . . . . ?
O2 N3 C27 C29 130.5(5) . . . . ?
C16 N3 C27 C29 -46.0(6) . . . . ?
